data_4100559
_journal_name_full 'Journal of the American Chemical Society'
_journal_year 2005
_chemical_formula_moiety 'C26 H37 Mo1 O3 P1 S1'
_chemical_formula_sum 'C26 H37 Mo O3 P S'
_chemical_formula_weight 556.53
_space_group_IT_number 15
_symmetry_cell_setting monoclinic
_symmetry_space_group_name_Hall '-C 2yc'
_symmetry_space_group_name_H-M 'C 1 2/c 1'
_cell_angle_alpha 90
_cell_angle_beta 122.007(4)
_cell_angle_gamma 90
_cell_formula_units_Z 8
_cell_length_a 30.656(10)
_cell_length_b 9.859(3)
_cell_length_c 20.754(7)
_cell_measurement_temperature 120.0(1)
_cell_measurement_wavelength 0.71073
_cell_volume 5319(3)
_diffrn_ambient_temperature 120(2)
_exptl_crystal_density_diffrn 1.39
_refine_diff_density_rms 0.16
_cod_original_sg_symbol_H-M 'C 2/c'
_cod_database_code 4100559

loop_
_symmetry_equiv_pos_as_xyz
'x, y, z'
'-x, y, -z+1/2'
'x+1/2, y+1/2, z'
'-x+1/2, y+1/2, -z+1/2'
'-x, -y, -z'
'x, -y, z-1/2'
'-x+1/2, -y+1/2, -z'
'x+1/2, -y+1/2, z-1/2'

loop_
_atom_site_label
_atom_site_type_symbol
_atom_site_fract_x
_atom_site_fract_y
_atom_site_fract_z
_atom_site_U_iso_or_equiv
_atom_site_adp_type
_atom_site_occupancy
_atom_site_symmetry_multiplicity
_atom_site_calc_flag
_atom_site_refinement_flags
_atom_site_disorder_assembly
_atom_site_disorder_group
Mo1 Mo 0.169913(12) 0.14589(4) 0.157215(19) 0.01706(14) Uani 1 1 d . . .
P1 P 0.10380(4) 0.09964(11) 0.18309(6) 0.0160(2) Uani 1 1 d . . .
S1 S 0.16256(4) -0.03140(11) 0.23988(6) 0.0207(2) Uani 1 1 d . . .
O1 O 0.07783(11) 0.2089(3) -0.00640(17) 0.0278(7) Uani 1 1 d . . .
O2 O 0.17286(13) -0.1084(4) 0.07148(18) 0.0335(8) Uani 1 1 d . . .
O3 O 0.04992(10) 0.0249(3) 0.12572(15) 0.0184(6) Uani 1 1 d . . .
C1 C 0.11203(16) 0.1846(5) 0.0548(3) 0.0239(10) Uani 1 1 d . . .
C2 C 0.17153(15) -0.0160(5) 0.1032(2) 0.0216(9) Uani 1 1 d . . .
C3 C 0.04874(17) -0.0873(5) 0.0807(3) 0.0272(10) Uani 1 1 d . . .
H3A H 0.0593 -0.0572 0.047 0.041 Uiso 1 1 calc R . .
H3B H 0.0144 -0.123 0.0516 0.041 Uiso 1 1 calc R . .
H3C H 0.0718 -0.1568 0.1135 0.041 Uiso 1 1 calc R . .
C4 C 0.25828(15) 0.1871(5) 0.2184(3) 0.0265(10) Uani 1 1 d . . .
H4 H 0.2808 0.1183 0.2238 0.032 Uiso 1 1 calc R . .
C5 C 0.23142(15) 0.2760(4) 0.1553(3) 0.0235(9) Uani 1 1 d . . .
H5 H 0.2334 0.2764 0.1122 0.028 Uiso 1 1 calc R . .
C6 C 0.20144(17) 0.3626(5) 0.1696(3) 0.0283(10) Uani 1 1 d . . .
H6 H 0.1797 0.4301 0.1371 0.034 Uiso 1 1 calc R . .
C7 C 0.20958(17) 0.3308(5) 0.2416(3) 0.0276(10) Uani 1 1 d . . .
H7 H 0.1946 0.3736 0.2651 0.033 Uiso 1 1 calc R . .
C8 C 0.24473(15) 0.2218(5) 0.2711(2) 0.0275(10) Uani 1 1 d . . .
H8 H 0.2569 0.18 0.3178 0.033 Uiso 1 1 calc R . .
C9 C 0.09410(14) 0.2061(4) 0.2468(2) 0.0156(8) Uani 1 1 d . . .
C10 C 0.08804(15) 0.3467(4) 0.2349(2) 0.0185(9) Uani 1 1 d . . .
C11 C 0.11291(15) 0.4326(4) 0.2980(2) 0.0190(9) Uani 1 1 d . . .
H11 H 0.11 0.5259 0.2902 0.023 Uiso 1 1 calc R . .
C12 C 0.14191(15) 0.3836(4) 0.3724(2) 0.0187(9) Uani 1 1 d . . .
C13 C 0.13847(14) 0.2467(4) 0.3820(2) 0.0192(9) Uani 1 1 d . . .
H13 H 0.1536 0.2135 0.4313 0.023 Uiso 1 1 calc R . .
C14 C 0.11358(14) 0.1556(4) 0.3220(2) 0.0167(8) Uani 1 1 d . . .
C15 C 0.05173(16) 0.4194(4) 0.1580(2) 0.0218(9) Uani 1 1 d . . .
C16 C 0.08192(18) 0.5097(5) 0.1348(3) 0.0334(11) Uani 1 1 d . . .
H16A H 0.1034 0.4541 0.1248 0.05 Uiso 1 1 calc R . .
H16B H 0.1029 0.572 0.1751 0.05 Uiso 1 1 calc R . .
H16C H 0.0583 0.5596 0.0897 0.05 Uiso 1 1 calc R . .
C17 C 0.01856(17) 0.3227(5) 0.0920(2) 0.0272(10) Uani 1 1 d . . .
H17A H -0.0073 0.3735 0.0492 0.041 Uiso 1 1 calc R . .
H17B H 0.0023 0.2581 0.1073 0.041 Uiso 1 1 calc R . .
H17C H 0.0399 0.2756 0.0782 0.041 Uiso 1 1 calc R . .
C18 C 0.01419(18) 0.5071(5) 0.1678(3) 0.0347(12) Uani 1 1 d . . .
H18A H -0.0097 0.5506 0.1205 0.052 Uiso 1 1 calc R . .
H18B H 0.0331 0.5748 0.206 0.052 Uiso 1 1 calc R . .
H18C H -0.0043 0.4508 0.1832 0.052 Uiso 1 1 calc R . .
C19 C 0.17213(15) 0.4816(4) 0.4382(2) 0.0193(9) Uani 1 1 d . . .
C20 C 0.13411(16) 0.5662(5) 0.4481(3) 0.0269(10) Uani 1 1 d . . .
H20A H 0.1111 0.6132 0.4017 0.04 Uiso 1 1 calc R . .
H20B H 0.1527 0.6308 0.4883 0.04 Uiso 1 1 calc R . .
H20C H 0.1147 0.5075 0.4607 0.04 Uiso 1 1 calc R . .
C21 C 0.20536(17) 0.5759(5) 0.4225(3) 0.0277(10) Uani 1 1 d . . .
H21A H 0.2277 0.5225 0.4133 0.042 Uiso 1 1 calc R . .
H21B H 0.2257 0.6334 0.4657 0.042 Uiso 1 1 calc R . .
H21C H 0.1835 0.6308 0.3787 0.042 Uiso 1 1 calc R . .
C22 C 0.20792(18) 0.4083(5) 0.5136(2) 0.0291(11) Uani 1 1 d . . .
H22A H 0.1879 0.3522 0.5262 0.044 Uiso 1 1 calc R . .
H22B H 0.2266 0.4739 0.5531 0.044 Uiso 1 1 calc R . .
H22C H 0.2317 0.3527 0.5086 0.044 Uiso 1 1 calc R . .
C23 C 0.10291(14) 0.0145(4) 0.3438(2) 0.0185(9) Uani 1 1 d . . .
C24 C 0.06933(16) 0.0466(5) 0.3768(2) 0.0245(10) Uani 1 1 d . . .
H24A H 0.0579 -0.0366 0.3872 0.037 Uiso 1 1 calc R . .
H24B H 0.04 0.0991 0.3408 0.037 Uiso 1 1 calc R . .
H24C H 0.0891 0.0972 0.4231 0.037 Uiso 1 1 calc R . .
C25 C 0.15234(15) -0.0569(5) 0.4046(2) 0.0240(10) Uani 1 1 d . . .
H25A H 0.1436 -0.1384 0.4206 0.036 Uiso 1 1 calc R . .
H25B H 0.1714 0.0023 0.4474 0.036 Uiso 1 1 calc R . .
H25C H 0.1729 -0.0794 0.3838 0.036 Uiso 1 1 calc R . .
C26 C 0.07096(15) -0.0858(4) 0.2784(2) 0.0216(9) Uani 1 1 d . . .
H26A H 0.0916 -0.1199 0.2597 0.032 Uiso 1 1 calc R . .
H26B H 0.0413 -0.0401 0.238 0.032 Uiso 1 1 calc R . .
H26C H 0.06 -0.1599 0.2965 0.032 Uiso 1 1 calc R . .

loop_
_atom_site_aniso_label
_atom_site_aniso_U_11
_atom_site_aniso_U_22
_atom_site_aniso_U_33
_atom_site_aniso_U_23
_atom_site_aniso_U_13
_atom_site_aniso_U_12
Mo1 0.01224(19) 0.0247(2) 0.0100(2) -0.00246(13) 0.00297(15) -0.00141(13)
P1 0.0121(5) 0.0221(6) 0.0094(5) -0.0004(4) 0.0027(4) -0.0002(4)
S1 0.0150(5) 0.0260(6) 0.0163(5) 0.0031(4) 0.0051(4) 0.0036(4)
O1 0.0181(15) 0.042(2) 0.0141(16) 0.0014(14) 0.0025(13) -0.0023(14)
O2 0.0333(18) 0.043(2) 0.0157(17) -0.0044(15) 0.0073(15) 0.0105(15)
O3 0.0125(13) 0.0260(16) 0.0111(14) -0.0024(11) 0.0023(11) -0.0008(11)
C1 0.019(2) 0.026(2) 0.027(3) -0.0037(18) 0.011(2) -0.0064(18)
C2 0.018(2) 0.030(3) 0.011(2) 0.0015(17) 0.0042(17) 0.0042(17)
C3 0.024(2) 0.029(3) 0.020(2) -0.0088(19) 0.0064(19) -0.0069(19)
C4 0.0142(19) 0.032(3) 0.025(2) -0.0001(19) 0.0045(18) -0.0048(18)
C5 0.020(2) 0.026(2) 0.023(2) 0.0017(18) 0.0104(19) -0.0046(17)
C6 0.023(2) 0.030(3) 0.025(3) -0.0009(19) 0.008(2) -0.0023(19)
C7 0.024(2) 0.029(3) 0.025(3) -0.0113(19) 0.010(2) -0.0107(19)
C8 0.019(2) 0.036(3) 0.012(2) -0.0044(18) -0.0022(18) -0.0102(19)
C9 0.0095(17) 0.025(2) 0.010(2) -0.0006(16) 0.0034(15) 0.0008(15)
C10 0.0136(18) 0.028(2) 0.011(2) 0.0024(16) 0.0052(16) 0.0030(16)
C11 0.0191(19) 0.020(2) 0.015(2) 0.0020(16) 0.0074(17) 0.0030(16)
C12 0.0146(19) 0.024(2) 0.014(2) -0.0026(16) 0.0052(17) -0.0001(16)
C13 0.0153(19) 0.028(2) 0.010(2) 0.0025(17) 0.0036(16) 0.0005(17)
C14 0.0080(17) 0.025(2) 0.013(2) 0.0021(16) 0.0025(16) 0.0012(15)
C15 0.020(2) 0.028(2) 0.010(2) 0.0014(17) 0.0030(17) 0.0027(18)
C16 0.033(2) 0.036(3) 0.020(2) 0.010(2) 0.007(2) 0.004(2)
C17 0.022(2) 0.035(3) 0.013(2) 0.0021(18) 0.0009(18) 0.0042(19)
C18 0.029(2) 0.047(3) 0.016(2) 0.005(2) 0.005(2) 0.019(2)
C19 0.0168(19) 0.024(2) 0.012(2) -0.0025(16) 0.0050(16) -0.0015(16)
C20 0.022(2) 0.032(3) 0.021(2) -0.0071(19) 0.0079(19) 0.0005(19)
C21 0.025(2) 0.034(3) 0.018(2) -0.0049(19) 0.0072(19) -0.006(2)
C22 0.029(2) 0.027(2) 0.015(2) -0.0049(18) 0.0014(19) -0.0038(19)
C23 0.0138(18) 0.024(2) 0.010(2) 0.0021(16) 0.0009(16) -0.0006(16)
C24 0.019(2) 0.036(3) 0.012(2) 0.0016(18) 0.0045(17) -0.0032(18)
C25 0.020(2) 0.027(2) 0.015(2) 0.0056(18) 0.0026(18) 0.0025(18)
C26 0.0156(19) 0.027(2) 0.016(2) -0.0002(17) 0.0045(17) -0.0031(17)

loop_
_geom_bond_atom_site_label_1
_geom_bond_atom_site_label_2
_geom_bond_distance
_geom_bond_site_symmetry_2
_geom_bond_publ_flag
Mo1 C1 1.953(5) . ?
Mo1 C2 1.966(5) . ?
Mo1 C5 2.298(4) . ?
Mo1 C6 2.303(5) . ?
Mo1 C4 2.339(4) . ?
Mo1 C7 2.369(4) . ?
Mo1 C8 2.379(4) . ?
Mo1 P1 2.3995(13) . ?
Mo1 S1 2.5415(12) . ?
P1 O3 1.614(3) . ?
P1 C9 1.832(4) . ?
P1 S1 2.0130(15) . ?
O1 C1 1.166(5) . ?
O2 C2 1.137(5) . ?
O3 C3 1.435(5) . ?
C3 H3A 0.96 . ?
C3 H3B 0.96 . ?
C3 H3C 0.96 . ?
C4 C8 1.402(6) . ?
C4 C5 1.421(6) . ?
C4 H4 0.93 . ?
C5 C6 1.396(6) . ?
C5 H5 0.93 . ?
C6 C7 1.414(7) . ?
C6 H6 0.93 . ?
C7 C8 1.411(7) . ?
C7 H7 0.93 . ?
C8 H8 0.93 . ?
C9 C10 1.403(6) . ?
C9 C14 1.432(6) . ?
C10 C11 1.398(6) . ?
C10 C15 1.555(6) . ?
C11 C12 1.397(6) . ?
C11 H11 0.93 . ?
C12 C13 1.376(6) . ?
C12 C19 1.522(6) . ?
C13 C14 1.391(6) . ?
C13 H13 0.93 . ?
C14 C23 1.550(6) . ?
C15 C17 1.530(6) . ?
C15 C16 1.535(6) . ?
C15 C18 1.537(6) . ?
C16 H16A 0.96 . ?
C16 H16B 0.96 . ?
C16 H16C 0.96 . ?
C17 H17A 0.96 . ?
C17 H17B 0.96 . ?
C17 H17C 0.96 . ?
C18 H18A 0.96 . ?
C18 H18B 0.96 . ?
C18 H18C 0.96 . ?
C19 C20 1.533(6) . ?
C19 C22 1.534(6) . ?
C19 C21 1.537(6) . ?
C20 H20A 0.96 . ?
C20 H20B 0.96 . ?
C20 H20C 0.96 . ?
C21 H21A 0.96 . ?
C21 H21B 0.96 . ?
C21 H21C 0.96 . ?
C22 H22A 0.96 . ?
C22 H22B 0.96 . ?
C22 H22C 0.96 . ?
C23 C25 1.536(5) . ?
C23 C26 1.540(5) . ?
C23 C24 1.542(6) . ?
C24 H24A 0.96 . ?
C24 H24B 0.96 . ?
C24 H24C 0.96 . ?
C25 H25A 0.96 . ?
C25 H25B 0.96 . ?
C25 H25C 0.96 . ?
C26 H26A 0.96 . ?
C26 H26B 0.96 . ?
C26 H26C 0.96 . ?
